data_4113829
loop_
_publ_author_name
'Christian Cremer'
'Peter Burger'

_publ_contact_author_address
; 
'Anorg.-Chem Inst., University of Zuerich, Winterthurerstr. 190, 8057 Zuerich'
;
_publ_contact_author_email chburger@aci.unizh.ch
_publ_contact_author_fax '+41 1 635 6802'
_publ_contact_author_name 'Peter Burger*'
_publ_contact_author_phone '+41 1 635 4692'
_publ_section_title
;
 Magnetic Properties of Cationic Tungsten(IV) Half Sandwich Compounds:
 Experimental and Theoretical Study of a Solvent and Ligand Stabilized
 Singlet Ground State Leading to a Thermally Induced Singlet-Triplet Spin
 State Interconversion
;
_journal_name_full 'Journal of the American Chemical Society'
_journal_page_first 7664
_journal_page_last 7677
_journal_paper_doi 10.1021/ja028313c
_journal_volume 125
_journal_year 2003
_chemical_formula_sum 'C49 H55 B Cl4 N4 W'
_chemical_formula_weight 1036.43
_chemical_name_systematic
; 
 ? 
;
_space_group_IT_number 14
_symmetry_space_group_name_Hall '-P 2yn'
_symmetry_space_group_name_H-M 'P 1 21/n 1'
_atom_sites_solution_hydrogens geom
_atom_sites_solution_primary direct
_atom_sites_solution_secondary difmap
_audit_creation_method SHELXL97
_cell_angle_alpha 90.00
_cell_angle_beta 108.450(10)
_cell_angle_gamma 90.00
_cell_formula_units_Z 4
_cell_length_a 12.9300(10)
_cell_length_b 20.888(2)
_cell_length_c 17.632(2)
_cell_measurement_temperature 183(2)
_cell_volume 4517.3(8)
_computing_cell_refinement 'Stoe IPDS software'
_computing_data_collection 'Stoe IPDS software'
_computing_data_reduction 'Stoe IPDS software'
_computing_molecular_graphics 'Ortep-32 (Farrugia, 2002)'
_computing_publication_material 'SHELXL-97 (Sheldrick, 1997)'
_computing_structure_refinement 'SHELXL-97 (Sheldrick, 1997)'
_computing_structure_solution 'SHELXS-97 (Sheldrick, 1997)'
_diffrn_ambient_temperature 183(2)
_diffrn_measurement_device 'STOE IPDS'
_diffrn_measurement_method 'Image Plate'
_diffrn_radiation_monochromator graphite
_diffrn_radiation_source 'fine-focus sealed tube'
_diffrn_radiation_type MoK\a
_diffrn_radiation_wavelength 0.71073
_diffrn_reflns_av_R_equivalents 0.0000
_diffrn_reflns_av_sigmaI/netI 0.0390
_diffrn_reflns_limit_h_max 13
_diffrn_reflns_limit_h_min -14
_diffrn_reflns_limit_k_max 23
_diffrn_reflns_limit_k_min 0
_diffrn_reflns_limit_l_max 20
_diffrn_reflns_limit_l_min 0
_diffrn_reflns_number 6994
_diffrn_reflns_theta_max 23.97
_diffrn_reflns_theta_min 1.93
_exptl_absorpt_coefficient_mu 2.833
_exptl_absorpt_correction_type numerical
_exptl_crystal_colour green
_exptl_crystal_density_diffrn 1.524
_exptl_crystal_description 'rect. parallelepiped'
_exptl_crystal_F_000 2096
_exptl_crystal_size_max 0.30
_exptl_crystal_size_mid 0.20
_exptl_crystal_size_min 0.20
_refine_diff_density_max 1.703
_refine_diff_density_min -1.043
_refine_diff_density_rms 0.091
_refine_ls_extinction_method none
_refine_ls_goodness_of_fit_all 1.046
_refine_ls_goodness_of_fit_obs 1.185
_refine_ls_hydrogen_treatment riding
_refine_ls_matrix_type full
_refine_ls_number_parameters 532
_refine_ls_number_reflns 6994
_refine_ls_number_restraints 0
_refine_ls_restrained_S_all 1.046
_refine_ls_restrained_S_obs 1.185
_refine_ls_R_factor_all 0.0363
_refine_ls_R_factor_obs 0.0266
_refine_ls_shift/esd_max -1.188
_refine_ls_shift/esd_mean 0.074
_refine_ls_structure_factor_coef Fsqd
_refine_ls_weighting_details 'w=1/[\s^2^(Fo^2^)+(0.0315P)^2^+0.0000P] where P=(Fo^2^+2Fc^2^)/3'
_refine_ls_weighting_scheme calc
_refine_ls_wR_factor_all 0.0618
_refine_ls_wR_factor_obs 0.0609
_reflns_number_observed 5421
_reflns_number_total 6994
_reflns_observed_criterion >2sigma(I)
_cod_data_source_file ja028313c_1.cif
_cod_data_source_block 1-NMe2
_cod_depositor_comments
;
The following automatic conversions were performed:

'_refine_ls_weighting_scheme' value 'calc
w=1/[\s^2^(Fo^2^)+(0.0315P)^2^+0.0000P] where P=(Fo^2^+2Fc^2^)/3' was
changed to 'calc'. New tag '_refine_ls_weighting_details' was
created. The value of the new tag was set to
'w=1/[\s^2^(Fo^2^)+(0.0315P)^2^+0.0000P] where P=(Fo^2^+2Fc^2^)/3'.

Automatic conversion script
Id: cif_fix_values 3143 2015-03-26 13:38:13Z robertas 
;
_cod_database_code 4113829

loop_
_symmetry_equiv_pos_as_xyz
'x, y, z'
'-x+1/2, y+1/2, -z+1/2'
'-x, -y, -z'
'x-1/2, -y-1/2, z-1/2'

loop_
_atom_site_aniso_label
_atom_site_aniso_U_11
_atom_site_aniso_U_22
_atom_site_aniso_U_33
_atom_site_aniso_U_23
_atom_site_aniso_U_13
_atom_site_aniso_U_12
W1 0.01680(9) 0.02363(9) 0.02531(9) 0.00209(10) 0.00644(6) -0.00013(10)
Cl1 0.0338(7) 0.0419(8) 0.0333(7) -0.0076(6) 0.0077(5) -0.0028(6)
Cl2 0.0255(6) 0.0360(7) 0.0480(7) 0.0069(6) 0.0092(6) -0.0080(5)
Cl3 0.0438(9) 0.0755(11) 0.0723(11) 0.0139(9) 0.0165(8) -0.0090(8)
Cl4 0.0670(10) 0.0618(11) 0.0641(10) 0.0059(8) 0.0166(8) -0.0050(9)
N1 0.025(2) 0.026(2) 0.025(2) -0.001(2) 0.011(2) -0.002(2)
N2 0.023(2) 0.042(3) 0.055(3) 0.018(2) 0.019(2) 0.003(2)
N3 0.020(2) 0.032(2) 0.024(2) 0.004(2) 0.007(2) 0.002(2)
N4 0.024(2) 0.027(2) 0.027(2) 0.008(2) 0.008(2) 0.004(2)
B1 0.020(3) 0.026(3) 0.024(3) -0.001(2) 0.005(2) -0.003(2)
C1 0.029(3) 0.025(3) 0.032(3) -0.003(2) 0.002(2) -0.003(2)
C2 0.027(3) 0.018(2) 0.042(3) 0.000(2) 0.013(2) -0.002(2)
C3 0.032(3) 0.025(3) 0.023(2) 0.003(2) 0.007(2) 0.001(2)
C4 0.024(3) 0.027(3) 0.035(3) 0.002(2) 0.006(2) 0.003(2)
C5 0.032(3) 0.029(3) 0.037(3) 0.000(2) 0.018(2) 0.001(2)
C6 0.067(4) 0.045(4) 0.036(3) -0.005(3) -0.004(3) -0.006(3)
C7 0.032(3) 0.037(3) 0.077(4) -0.008(3) 0.019(3) -0.020(3)
C8 0.071(4) 0.042(3) 0.034(3) 0.006(3) 0.019(3) -0.004(3)
C9 0.023(3) 0.039(3) 0.068(4) 0.011(3) 0.003(3) -0.001(2)
C10 0.059(4) 0.048(4) 0.058(4) 0.002(3) 0.041(3) 0.002(3)
C11 0.032(2) 0.032(2) 0.029(2) -0.002(2) 0.012(2) -0.001(2)
C12 0.033(3) 0.031(2) 0.038(3) 0.000(2) 0.021(2) -0.001(3)
C13 0.026(3) 0.018(3) 0.044(3) 0.006(2) 0.015(2) 0.002(2)
C14 0.023(3) 0.029(3) 0.033(3) 0.005(2) 0.011(2) 0.001(2)
C15 0.022(2) 0.020(2) 0.028(2) 0.002(2) 0.008(2) 0.004(2)
C16 0.032(3) 0.045(3) 0.074(4) 0.022(3) 0.034(3) 0.007(3)
C17 0.017(2) 0.053(4) 0.067(4) 0.021(3) 0.009(3) 0.002(2)
C18 0.023(3) 0.035(3) 0.037(3) 0.006(2) 0.014(2) 0.002(2)
C19 0.020(2) 0.031(3) 0.035(3) 0.004(2) 0.012(2) 0.000(2)
C20 0.025(2) 0.019(2) 0.024(2) -0.005(2) 0.007(2) -0.004(2)
C21 0.020(2) 0.027(2) 0.025(2) 0.001(2) 0.006(2) 0.001(2)
C22 0.020(2) 0.021(2) 0.029(2) 0.002(2) 0.010(2) 0.002(2)
C23 0.024(3) 0.062(4) 0.044(3) 0.017(3) 0.005(2) 0.002(3)
C24 0.046(3) 0.040(3) 0.032(3) 0.012(2) 0.019(3) 0.008(3)
C25 0.021(2) 0.032(3) 0.028(3) -0.003(2) 0.003(2) 0.003(2)
C26 0.040(3) 0.041(3) 0.041(3) -0.012(3) 0.008(2) 0.003(3)
C27 0.041(3) 0.070(4) 0.041(3) -0.022(3) -0.005(3) 0.012(3)
C28 0.054(4) 0.101(6) 0.022(3) -0.003(3) 0.008(3) 0.040(4)
C29 0.046(3) 0.068(4) 0.036(3) 0.018(3) 0.019(3) 0.024(3)
C30 0.029(2) 0.039(3) 0.031(2) 0.007(2) 0.010(2) 0.009(2)
C31 0.026(2) 0.015(2) 0.029(2) 0.004(2) 0.004(2) 0.000(2)
C32 0.025(3) 0.024(2) 0.035(3) -0.002(2) 0.009(2) -0.002(2)
C33 0.031(3) 0.028(3) 0.053(3) -0.006(2) 0.020(3) -0.006(2)
C34 0.025(3) 0.031(3) 0.066(4) 0.005(3) 0.013(3) 0.000(2)
C35 0.029(3) 0.040(3) 0.043(3) 0.011(2) 0.000(2) 0.001(2)
C36 0.029(3) 0.036(3) 0.035(3) 0.009(2) 0.007(2) 0.001(2)
C37 0.026(3) 0.023(2) 0.028(3) -0.005(2) 0.007(2) 0.000(2)
C38 0.031(3) 0.028(3) 0.039(3) -0.002(2) 0.009(2) 0.003(2)
C39 0.035(3) 0.043(3) 0.038(3) -0.003(3) 0.006(2) 0.014(3)
C40 0.057(4) 0.031(3) 0.033(3) 0.008(2) 0.006(3) 0.017(3)
C41 0.050(3) 0.030(3) 0.034(3) 0.005(2) 0.010(3) 0.002(2)
C42 0.034(3) 0.029(3) 0.028(3) 0.002(2) 0.005(2) 0.001(2)
C43 0.016(2) 0.028(2) 0.029(2) -0.002(2) 0.011(2) -0.002(2)
C44 0.031(3) 0.029(3) 0.036(3) -0.004(2) 0.010(2) -0.003(2)
C45 0.038(3) 0.023(3) 0.060(4) 0.003(2) 0.013(3) 0.002(2)
C46 0.041(3) 0.033(3) 0.070(4) -0.019(3) 0.019(3) -0.011(3)
C47 0.035(3) 0.046(3) 0.041(3) -0.018(3) 0.009(2) -0.004(3)
C48 0.022(2) 0.034(3) 0.035(3) -0.006(2) 0.011(2) 0.001(2)
C49 0.048(4) 0.063(4) 0.095(5) 0.011(4) 0.035(4) 0.006(3)

loop_
_atom_site_label
_atom_site_type_symbol
_atom_site_fract_x
_atom_site_fract_y
_atom_site_fract_z
_atom_site_U_iso_or_equiv
_atom_site_thermal_displace_type
_atom_site_occupancy
_atom_site_calc_flag
_atom_site_refinement_flags
W1 W 0.770112(14) 0.113060(9) 0.475532(11) 0.02196(6) Uani 1 d .
Cl1 Cl 0.72525(10) 0.07185(6) 0.34229(7) 0.0370(3) Uani 1 d .
Cl2 Cl 0.61855(10) 0.04793(6) 0.47615(8) 0.0371(3) Uani 1 d .
Cl3 Cl 0.37808(13) 0.05387(9) -0.05344(10) 0.0643(4) Uani 1 d .
Cl4 Cl 0.30587(14) 0.10409(9) -0.21495(10) 0.0653(4) Uani 1 d .
N1 N 0.9343(3) 0.0991(2) 0.4774(2) 0.0245(9) Uani 1 d .
N2 N 1.2685(3) 0.1011(2) 0.5091(3) 0.0386(11) Uani 1 d .
N3 N 0.8494(3) 0.0683(2) 0.5865(2) 0.0251(9) Uani 1 d .
N4 N 1.0207(3) -0.0191(2) 0.8035(2) 0.0264(9) Uani 1 d .
B1 B 0.7360(4) 0.1525(3) -0.1080(3) 0.0240(11) Uani 1 d .
C1 C 0.8083(4) 0.2064(2) 0.5508(3) 0.0303(11) Uani 1 d .
C2 C 0.8326(4) 0.2232(2) 0.4808(3) 0.0286(11) Uani 1 d .
C3 C 0.7381(4) 0.2148(2) 0.4145(3) 0.0270(10) Uani 1 d .
C4 C 0.6517(4) 0.1939(2) 0.4436(3) 0.0294(11) Uani 1 d .
C5 C 0.6948(4) 0.1890(2) 0.5290(3) 0.0310(11) Uani 1 d .
C6 C 0.8860(5) 0.2142(3) 0.6342(3) 0.054(2) Uani 1 d .
H6A H 0.8861(5) 0.2579(3) 0.6512(3) 0.080 Uiso 1 d R
H6B H 0.8642(5) 0.1868(3) 0.6701(3) 0.080 Uiso 1 d R
H6C H 0.9579(5) 0.2026(3) 0.6343(3) 0.080 Uiso 1 d R
C7 C 0.9380(4) 0.2493(3) 0.4766(4) 0.0485(15) Uani 1 d .
H7A H 0.9375(4) 0.2951(3) 0.4802(4) 0.080 Uiso 1 d R
H7B H 0.9966(4) 0.2325(3) 0.5203(4) 0.080 Uiso 1 d R
H7C H 0.9481(4) 0.2369(3) 0.4270(4) 0.080 Uiso 1 d R
C8 C 0.7254(5) 0.2304(3) 0.3297(3) 0.0484(15) Uani 1 d .
H8A H 0.7130(5) 0.2755(3) 0.3210(3) 0.080 Uiso 1 d R
H8B H 0.7906(5) 0.2185(3) 0.3182(3) 0.080 Uiso 1 d R
H8C H 0.6646(5) 0.2072(3) 0.2950(3) 0.080 Uiso 1 d R
C9 C 0.5338(4) 0.1880(3) 0.3937(4) 0.0460(14) Uani 1 d .
H9A H 0.4999(4) 0.2294(3) 0.3886(4) 0.080 Uiso 1 d R
H9B H 0.5293(4) 0.1721(3) 0.3416(4) 0.080 Uiso 1 d R
H9C H 0.4970(4) 0.1590(3) 0.4188(4) 0.080 Uiso 1 d R
C10 C 0.6301(5) 0.1815(3) 0.5861(4) 0.050(2) Uani 1 d .
H10A H 0.6083(5) 0.2230(3) 0.5989(4) 0.080 Uiso 1 d R
H10B H 0.5665(5) 0.1561(3) 0.5612(4) 0.080 Uiso 1 d R
H10C H 0.6738(5) 0.1608(3) 0.6341(4) 0.080 Uiso 1 d R
C11 C 0.9752(4) 0.1149(3) 0.4172(3) 0.0303(10) Uani 1 d .
H11A H 0.9240(4) 0.1266(3) 0.3666(3) 0.080 Uiso 1 d R
C12 C 1.0828(4) 0.1149(2) 0.4243(3) 0.0318(10) Uani 1 d .
H12A H 1.1057(4) 0.1258(2) 0.3792(3) 0.080 Uiso 1 d R
C13 C 1.1606(4) 0.0988(2) 0.4979(3) 0.0285(11) Uani 1 d .
C14 C 1.1185(4) 0.0800(2) 0.5596(3) 0.0278(10) Uani 1 d .
H14A H 1.1675(4) 0.0673(2) 0.6107(3) 0.080 Uiso 1 d R
C15 C 1.0090(4) 0.0798(2) 0.5472(3) 0.0233(10) Uani 1 d .
C16 C 1.3109(4) 0.1110(3) 0.4432(3) 0.0465(14) Uani 1 d .
H16A H 1.2516(4) 0.1123(3) 0.3940(3) 0.080 Uiso 1 d R
H16B H 1.3497(4) 0.1509(3) 0.4508(3) 0.080 Uiso 1 d R
H16C H 1.3595(4) 0.0767(3) 0.4412(3) 0.080 Uiso 1 d R
C17 C 1.3468(4) 0.0975(3) 0.5895(3) 0.047(2) Uani 1 d .
H17A H 1.3093(4) 0.0904(3) 0.6278(3) 0.080 Uiso 1 d R
H17B H 1.3965(4) 0.0628(3) 0.5918(3) 0.080 Uiso 1 d R
H17C H 1.3867(4) 0.1370(3) 0.6014(3) 0.080 Uiso 1 d R
C18 C 0.8000(4) 0.0495(2) 0.6407(3) 0.0305(11) Uani 1 d .
H18A H 0.7226(4) 0.0555(2) 0.6269(3) 0.080 Uiso 1 d R
C19 C 0.8531(4) 0.0220(2) 0.7127(3) 0.0277(10) Uani 1 d .
H19A H 0.8142(4) 0.0113(2) 0.7492(3) 0.080 Uiso 1 d R
C20 C 0.9666(4) 0.0095(2) 0.7344(3) 0.0230(10) Uani 1 d .
C21 C 1.0179(4) 0.0285(2) 0.6774(3) 0.0243(10) Uani 1 d .
H21A H 1.0944(4) 0.0207(2) 0.6881(3) 0.080 Uiso 1 d R
C22 C 0.9592(3) 0.0579(2) 0.6077(3) 0.0227(10) Uani 1 d .
C23 C 1.1352(4) -0.0367(3) 0.8240(3) 0.0446(14) Uani 1 d .
H23A H 1.1602(4) -0.0293(3) 0.7789(3) 0.080 Uiso 1 d R
H23B H 1.1776(4) -0.0115(3) 0.8685(3) 0.080 Uiso 1 d R
H23C H 1.1431(4) -0.0812(3) 0.8380(3) 0.080 Uiso 1 d R
C24 C 0.9711(4) -0.0276(3) 0.8665(3) 0.0379(13) Uani 1 d .
H24A H 0.8962(4) -0.0144(3) 0.8472(3) 0.080 Uiso 1 d R
H24B H 0.9749(4) -0.0719(3) 0.8816(3) 0.080 Uiso 1 d R
H24C H 1.0095(4) -0.0022(3) 0.9121(3) 0.080 Uiso 1 d R
C25 C 0.7082(4) 0.1630(2) -0.0238(3) 0.0283(10) Uani 1 d .
C26 C 0.7410(5) 0.2191(3) 0.0195(3) 0.0416(13) Uani 1 d .
H26A H 0.7789(5) 0.2507(3) -0.0013(3) 0.080 Uiso 1 d R
C27 C 0.7215(5) 0.2317(3) 0.0912(3) 0.055(2) Uani 1 d .
H27A H 0.7467(5) 0.2707(3) 0.1198(3) 0.080 Uiso 1 d R
C28 C 0.6657(5) 0.1876(4) 0.1210(3) 0.060(2) Uani 1 d .
H28A H 0.6520(5) 0.1954(4) 0.1707(3) 0.080 Uiso 1 d R
C29 C 0.6298(5) 0.1319(3) 0.0795(3) 0.048(2) Uani 1 d .
H29A H 0.5893(5) 0.1013(3) 0.0991(3) 0.080 Uiso 1 d R
C30 C 0.6515(4) 0.1204(3) 0.0087(3) 0.0332(11) Uani 1 d .
H30A H 0.6268(4) 0.0811(3) -0.0193(3) 0.080 Uiso 1 d R
C31 C 0.8699(4) 0.1516(2) -0.0911(3) 0.0248(10) Uani 1 d .
C32 C 0.9099(4) 0.1439(2) -0.1558(3) 0.0278(10) Uani 1 d .
H32A H 0.8588(4) 0.1410(2) -0.2087(3) 0.080 Uiso 1 d R
C33 C 1.0207(4) 0.1401(2) -0.1459(3) 0.0359(12) Uani 1 d .
H33A H 1.0447(4) 0.1350(2) -0.1917(3) 0.080 Uiso 1 d R
C34 C 1.0966(4) 0.1436(2) -0.0702(3) 0.0410(13) Uani 1 d .
H34A H 1.1732(4) 0.1406(2) -0.0630(3) 0.080 Uiso 1 d R
C35 C 1.0595(4) 0.1514(3) -0.0055(3) 0.0397(13) Uani 1 d .
H35A H 1.1108(4) 0.1539(3) 0.0474(3) 0.080 Uiso 1 d R
C36 C 0.9477(4) 0.1555(2) -0.0167(3) 0.0341(11) Uani 1 d .
H36A H 0.9242(4) 0.1614(2) 0.0293(3) 0.080 Uiso 1 d R
C37 C 0.6760(4) 0.2105(2) -0.1688(3) 0.0261(10) Uani 1 d .
C38 C 0.5621(4) 0.2165(2) -0.1915(3) 0.0333(11) Uani 1 d .
H38A H 0.5225(4) 0.1865(2) -0.1699(3) 0.080 Uiso 1 d R
C39 C 0.5050(4) 0.2633(3) -0.2428(3) 0.0398(13) Uani 1 d .
H39A H 0.4270(4) 0.2649(3) -0.2572(3) 0.080 Uiso 1 d R
C40 C 0.5606(5) 0.3083(2) -0.2741(3) 0.0423(13) Uani 1 d .
H40A H 0.5215(5) 0.3405(2) -0.3109(3) 0.080 Uiso 1 d R
C41 C 0.6722(5) 0.3053(2) -0.2511(3) 0.0388(12) Uani 1 d .
H41A H 0.7117(5) 0.3368(2) -0.2704(3) 0.080 Uiso 1 d R
C42 C 0.7288(4) 0.2569(2) -0.2004(3) 0.0310(11) Uani 1 d .
H42A H 0.8069(4) 0.2555(2) -0.1860(3) 0.080 Uiso 1 d R
C43 C 0.6911(3) 0.0820(2) -0.1481(3) 0.0236(10) Uani 1 d .
C44 C 0.7257(4) 0.0257(2) -0.1041(3) 0.0322(11) Uani 1 d .
H44A H 0.7765(4) 0.0290(2) -0.0510(3) 0.080 Uiso 1 d R
C45 C 0.6894(4) -0.0350(2) -0.1337(3) 0.0408(13) Uani 1 d .
H45A H 0.7132(4) -0.0723(2) -0.1010(3) 0.080 Uiso 1 d R
C46 C 0.6190(5) -0.0414(3) -0.2103(4) 0.0476(15) Uani 1 d .
H46A H 0.5936(5) -0.0829(3) -0.2312(4) 0.080 Uiso 1 d R
C47 C 0.5850(4) 0.0119(3) -0.2570(3) 0.0414(13) Uani 1 d .
H47A H 0.5372(4) 0.0076(3) -0.3109(3) 0.080 Uiso 1 d R
C48 C 0.6207(4) 0.0726(2) -0.2262(3) 0.0301(11) Uani 1 d .
H48A H 0.5957(4) 0.1093(2) -0.2598(3) 0.080 Uiso 1 d R
C49 C 0.3989(5) 0.0539(3) -0.1469(4) 0.066(2) Uani 1 d .
H49A H 0.3900(5) 0.0111(3) -0.1677(4) 0.080 Uiso 1 d R
H49B H 0.4719(5) 0.0676(3) -0.1411(4) 0.080 Uiso 1 d R

loop_
_atom_type_symbol
_atom_type_description
_atom_type_scat_dispersion_real
_atom_type_scat_dispersion_imag
_atom_type_scat_source
C C 0.0033 0.0016 'International Tables Vol C Tables 4.2.6.8 and 6.1.1.4'
H H 0.0000 0.0000 'International Tables Vol C Tables 4.2.6.8 and 6.1.1.4'
B B 0.0013 0.0007 'International Tables Vol C Tables 4.2.6.8 and 6.1.1.4'
N N 0.0061 0.0033 'International Tables Vol C Tables 4.2.6.8 and 6.1.1.4'
Cl Cl 0.1484 0.1585 'International Tables Vol C Tables 4.2.6.8 and 6.1.1.4'
W W -0.8490 6.8722 'International Tables Vol C Tables 4.2.6.8 and 6.1.1.4'

loop_
_geom_angle_atom_site_label_1
_geom_angle_atom_site_label_2
_geom_angle_atom_site_label_3
_geom_angle
N3 W1 N1 74.77(13)
N3 W1 C5 94.1(2)
N1 W1 C5 131.2(2)
N3 W1 C4 131.4(2)
N1 W1 C4 135.1(2)
C5 W1 C4 37.6(2)
N3 W1 C1 83.6(2)
N1 W1 C1 94.3(2)
C5 W1 C1 36.9(2)
C4 W1 C1 60.9(2)
N3 W1 C3 141.5(2)
N1 W1 C3 99.22(15)
C5 W1 C3 60.8(2)
C4 W1 C3 36.4(2)
C1 W1 C3 58.6(2)
N3 W1 Cl2 84.39(11)
N1 W1 Cl2 137.42(10)
C5 W1 Cl2 86.23(13)
C4 W1 Cl2 86.19(13)
C1 W1 Cl2 120.14(12)
C3 W1 Cl2 119.30(12)
N3 W1 Cl1 130.11(11)
N1 W1 Cl1 84.07(10)
C5 W1 Cl1 132.08(14)
C4 W1 Cl1 95.18(13)
C1 W1 Cl1 143.54(12)
C3 W1 Cl1 85.59(11)
Cl2 W1 Cl1 81.68(5)
N3 W1 C2 108.9(2)
N1 W1 C2 79.13(14)
C5 W1 C2 59.5(2)
C4 W1 C2 59.1(2)
C1 W1 C2 34.5(2)
C3 W1 C2 34.2(2)
Cl2 W1 C2 143.36(11)
Cl1 W1 C2 110.61(12)
C15 N1 C11 115.8(4)
C15 N1 W1 118.1(3)
C11 N1 W1 125.7(3)
C13 N2 C16 121.7(5)
C13 N2 C17 120.6(4)
C16 N2 C17 117.6(4)
C18 N3 C22 116.0(4)
C18 N3 W1 125.3(3)
C22 N3 W1 118.7(3)
C20 N4 C23 122.5(4)
C20 N4 C24 121.2(4)
C23 N4 C24 115.9(4)
C37 B1 C25 107.3(4)
C37 B1 C43 110.4(4)
C25 B1 C43 110.9(4)
C37 B1 C31 112.1(4)
C25 B1 C31 110.6(4)
C43 B1 C31 105.7(4)
C2 C1 C5 108.6(4)
C2 C1 C6 124.3(5)
C5 C1 C6 126.7(5)
C2 C1 W1 77.0(3)
C5 C1 W1 67.8(3)
C6 C1 W1 127.3(4)
C3 C2 C1 108.7(4)
C3 C2 C7 124.8(4)
C1 C2 C7 126.5(5)
C3 C2 W1 70.2(3)
C1 C2 W1 68.5(3)
C7 C2 W1 130.0(3)
C2 C3 C4 108.0(4)
C2 C3 C8 126.7(4)
C4 C3 C8 125.1(5)
C2 C3 W1 75.6(3)
C4 C3 W1 66.8(3)
C8 C3 W1 127.1(3)
C5 C4 C3 108.0(4)
C5 C4 C9 126.3(4)
C3 C4 C9 125.0(4)
C5 C4 W1 70.9(3)
C3 C4 W1 76.8(3)
C9 C4 W1 125.1(3)
C4 C5 C1 106.7(4)
C4 C5 C10 126.6(5)
C1 C5 C10 125.5(5)
C4 C5 W1 71.4(3)
C1 C5 W1 75.3(3)
C10 C5 W1 128.3(4)
C12 C11 N1 124.5(4)
C11 C12 C13 119.8(4)
N2 C13 C12 122.1(4)
N2 C13 C14 122.0(5)
C12 C13 C14 115.9(4)
C15 C14 C13 120.7(4)
C14 C15 N1 123.1(4)
C14 C15 C22 123.5(4)
N1 C15 C22 113.4(4)
C19 C18 N3 124.2(4)
C18 C19 C20 120.2(4)
N4 C20 C19 121.8(4)
N4 C20 C21 122.7(4)
C19 C20 C21 115.5(4)
C22 C21 C20 120.6(4)
N3 C22 C21 123.4(4)
N3 C22 C15 113.9(4)
C21 C22 C15 122.7(4)
C30 C25 C26 115.1(4)
C30 C25 B1 125.5(4)
C26 C25 B1 119.4(4)
C27 C26 C25 123.1(5)
C28 C27 C26 119.4(6)
C29 C28 C27 119.5(5)
C28 C29 C30 119.9(6)
C29 C30 C25 123.1(5)
C36 C31 C32 115.7(4)
C36 C31 B1 125.1(4)
C32 C31 B1 119.2(4)
C33 C32 C31 122.4(4)
C34 C33 C32 120.4(5)
C35 C34 C33 118.4(5)
C34 C35 C36 120.3(5)
C31 C36 C35 122.7(5)
C42 C37 C38 115.2(4)
C42 C37 B1 125.6(4)
C38 C37 B1 119.2(4)
C39 C38 C37 123.1(5)
C38 C39 C40 120.1(5)
C41 C40 C39 118.4(5)
C40 C41 C42 120.9(5)
C41 C42 C37 122.3(5)
C44 C43 C48 114.9(4)
C44 C43 B1 120.1(4)
C48 C43 B1 125.0(4)
C45 C44 C43 123.0(5)
C46 C45 C44 119.7(5)
C47 C46 C45 119.9(5)
C46 C47 C48 119.9(5)
C47 C48 C43 122.7(5)
Cl3 C49 Cl4 111.6(3)

loop_
_geom_bond_atom_site_label_1
_geom_bond_atom_site_label_2
_geom_bond_distance
W1 N3 2.118(4)
W1 N1 2.133(4)
W1 C5 2.221(5)
W1 C4 2.228(5)
W1 C1 2.321(5)
W1 C3 2.359(5)
W1 Cl2 2.3885(12)
W1 Cl1 2.3946(12)
W1 C2 2.430(4)
Cl3 C49 1.751(7)
Cl4 C49 1.753(7)
N1 C15 1.364(6)
N1 C11 1.367(5)
N2 C13 1.346(6)
N2 C16 1.448(6)
N2 C17 1.460(7)
N3 C18 1.365(6)
N3 C22 1.366(6)
N4 C20 1.337(6)
N4 C23 1.456(6)
N4 C24 1.460(6)
B1 C37 1.641(7)
B1 C25 1.650(7)
B1 C43 1.657(7)
B1 C31 1.661(6)
C1 C2 1.411(7)
C1 C5 1.441(7)
C1 C6 1.504(7)
C2 C3 1.410(7)
C2 C7 1.491(6)
C3 C4 1.437(6)
C3 C8 1.487(7)
C4 C5 1.434(7)
C4 C9 1.505(7)
C5 C10 1.506(6)
C11 C12 1.357(6)
C12 C13 1.409(7)
C13 C14 1.418(6)
C14 C15 1.362(6)
C15 C22 1.482(6)
C18 C19 1.364(7)
C19 C20 1.418(6)
C20 C21 1.425(6)
C21 C22 1.369(6)
C25 C30 1.386(7)
C25 C26 1.390(7)
C26 C27 1.389(8)
C27 C28 1.374(9)
C28 C29 1.374(9)
C29 C30 1.383(7)
C31 C36 1.380(7)
C31 C32 1.402(6)
C32 C33 1.390(7)
C33 C34 1.386(8)
C34 C35 1.379(7)
C35 C36 1.398(7)
C37 C42 1.399(6)
C37 C38 1.405(7)
C38 C39 1.377(7)
C39 C40 1.399(8)
C40 C41 1.372(8)
C41 C42 1.394(7)
C43 C44 1.402(7)
C43 C48 1.403(6)
C44 C45 1.395(7)
C45 C46 1.375(8)
C46 C47 1.372(8)
C47 C48 1.399(7)
